data_4110242
loop_
_publ_author_name
'Kristine A. Nolin'
'Jennifer R. Krumper'
'Michael D. Pluth'
'Robert G. Bergman'
'F. Dean Toste'

_publ_section_title
;
 Analysis of an Unprecedented Mechanism for the Catalytic Hydrosilylation
 of Carbonyl Compounds
;
_journal_name_full 'Journal of the American Chemical Society'
_journal_page_first 14684
_journal_page_last 14696
_journal_paper_doi 10.1021/ja074477n
_journal_volume 129
_journal_year 2007
_chemical_formula_sum 'C51 H48 Cl4 I O2 P2 Re Si'
_chemical_formula_weight 1237.90
_space_group_IT_number 33
_symmetry_cell_setting orthorhombic
_symmetry_Int_Tables_number 33
_symmetry_space_group_name_Hall 'P 2c -2n'
_symmetry_space_group_name_H-M 'P n a 21'
_cell_angle_alpha 90
_cell_angle_beta 90
_cell_angle_gamma 90
_cell_formula_units_Z 4
_cell_length_a 30.7027
_cell_length_b 15.4502(9)
_cell_length_c 10.8585(6)
_cell_measurement_reflns_used 6812
_cell_measurement_temperature 143.2
_cell_measurement_theta_max 24.5
_cell_measurement_theta_min 2.5
_cell_volume 5150.9(4)
_computing_data_collection 'MSC_computing_cell_refinement    SAINT v6.40'
_computing_data_reduction 'SAINT v6.40'
_computing_publication_material teXsan
_computing_structure_refinement teXsan
_computing_structure_solution SIR97
_diffrn_measured_fraction_theta_full 1.3994
_diffrn_measured_fraction_theta_max 1.3994
_diffrn_measurement_device_type 'SMART 1000'
_diffrn_radiation_type 'Mo K\a'
_diffrn_radiation_wavelength 0.7107
_diffrn_reflns_av_R_equivalents 0.073
_diffrn_reflns_limit_h_max 36
_diffrn_reflns_limit_h_min 0
_diffrn_reflns_limit_k_max 18
_diffrn_reflns_limit_k_min 0
_diffrn_reflns_limit_l_max 7
_diffrn_reflns_limit_l_min -12
_diffrn_reflns_number 6881
_diffrn_reflns_theta_full 24.76
_diffrn_reflns_theta_max 24.76
_exptl_absorpt_coefficient_mu 3.290
_exptl_absorpt_correction_T_max 0.906
_exptl_absorpt_correction_T_min 0.362
_exptl_absorpt_correction_type empirical
_exptl_absorpt_process_details 'Blessing, 1995'
_exptl_crystal_colour green
_exptl_crystal_density_diffrn 1.596
_exptl_crystal_description platelike
_exptl_crystal_F_000 2440.00
_exptl_crystal_size_max 0.260
_exptl_crystal_size_mid 0.170
_exptl_crystal_size_min 0.030
_refine_diff_density_max 0.91
_refine_diff_density_min -1.36
_refine_ls_extinction_coef 0.0012(2)
_refine_ls_extinction_method 'Zachariasen(1967) type 2 gaussian isotropic'
_refine_ls_goodness_of_fit_ref 1.302
_refine_ls_hydrogen_treatment constr
_refine_ls_number_parameters 539
_refine_ls_number_reflns 5056
_refine_ls_R_factor_gt 0.0403
_refine_ls_shift/su_max 0.0004
_refine_ls_structure_factor_coef F
_refine_ls_weighting_details 'w = 1/[\s^2^(Fo) + 0.00022|Fo|^2^]'
_refine_ls_weighting_scheme calc
_refine_ls_wR_factor_ref 0.0447
_reflns_number_gt 5056
_reflns_number_total 6549
_reflns_threshold_expression F^2^>3.0\s(F^2^)
_cod_data_source_file ja074477nsi20070705_024909.cif
_cod_data_source_block Jen_Krumpers_Re_for_Dean
_cod_original_cell_volume 5150.9(4)
_cod_original_sg_symbol_H-M 'P n a 21 '
_cod_original_formula_sum 'C51 H48 Cl4 I O2 P2 Re Si '
_cod_database_code 4110242

loop_
_symmetry_equiv_pos_as_xyz
x,y,z
-x,-y,1/2+z
1/2-x,1/2+y,1/2+z
1/2+x,1/2-y,z

loop_
_atom_site_label
_atom_site_type_symbol
_atom_site_fract_x
_atom_site_fract_y
_atom_site_fract_z
_atom_site_U_iso_or_equiv
_atom_site_adp_type
_atom_site_occupancy
_atom_site_calc_flag
Re1 Re 0.33543(1) 0.09640(2) 0.4721 0.01590(10) Uani 1.00 d
I1 I 0.35790(2) 0.08537(4) 0.21806(9) 0.0242(2) Uani 1.00 d
Cl1 Cl 0.2283(2) 0.6033(4) 0.4415(7) 0.140(3) Uani 1.00 d
Cl2 Cl 0.3149(4) 0.5798(6) 0.368(1) 0.214(5) Uani 1.00 d
Cl3 Cl 0.5575(3) 0.4818(5) 0.711(1) 0.219(5) Uani 1.00 d
Cl4 Cl 0.4886(3) 0.4184(5) 0.861(1) 0.203(5) Uani 1.00 d
P1 P 0.38911(9) -0.0196(2) 0.5263(3) 0.0178(7) Uani 1.00 d
P2 P 0.27692(9) 0.2053(2) 0.4342(3) 0.0204(8) Uani 1.00 d
Si1 Si 0.4034(1) 0.2701(2) 0.5535(3) 0.0213(9) Uani 1.00 d
O1 O 0.3755(2) 0.1914(4) 0.4901(7) 0.016(2) Uiso 1.00 d
O2 O 0.2966(2) 0.0163(4) 0.4758(9) 0.022(2) Uiso 1.00 d
C1 C 0.3741(4) 0.3731(7) 0.552(1) 0.032(4) Uani 1.00 d
C2 C 0.4538(3) 0.2863(6) 0.460(1) 0.023(3) Uani 1.00 d
C3 C 0.4925(4) 0.3171(8) 0.510(1) 0.040(4) Uani 1.00 d
C4 C 0.5285(4) 0.3307(9) 0.438(1) 0.047(5) Uani 1.00 d
C5 C 0.5267(5) 0.316(1) 0.315(2) 0.061(6) Uani 1.00 d
C6 C 0.4896(4) 0.2856(9) 0.259(1) 0.045(4) Uani 1.00 d
C7 C 0.4531(4) 0.2721(8) 0.334(1) 0.037(4) Uani 1.00 d
C8 C 0.4157(3) 0.2388(6) 0.717(1) 0.024(3) Uani 1.00 d
C9 C 0.3888(4) 0.263(1) 0.812(1) 0.048(5) Uani 1.00 d
C10 C 0.3931(5) 0.236(1) 0.929(1) 0.058(5) Uani 1.00 d
C11 C 0.4260(4) 0.1762(9) 0.955(1) 0.046(4) Uani 1.00 d
C12 C 0.4523(4) 0.1489(8) 0.865(1) 0.037(4) Uani 1.00 d
C13 C 0.4479(3) 0.1801(7) 0.746(1) 0.023(3) Uani 1.00 d
C14 C 0.4462(3) 0.0102(7) 0.539(1) 0.019(3) Uani 1.00 d
C15 C 0.4640(3) 0.0690(6) 0.457(1) 0.023(3) Uani 1.00 d
C16 C 0.5073(3) 0.0897(6) 0.465(2) 0.029(3) Uani 1.00 d
C17 C 0.5335(4) 0.0547(8) 0.554(1) 0.026(3) Uani 1.00 d
C18 C 0.5167(4) -0.0022(8) 0.639(1) 0.033(4) Uani 1.00 d
C19 C 0.4725(4) -0.0249(8) 0.634(1) 0.026(3) Uani 1.00 d
C20 C 0.3765(4) -0.0708(7) 0.674(1) 0.023(3) Uani 1.00 d
C21 C 0.3695(4) -0.0179(8) 0.776(1) 0.026(3) Uani 1.00 d
C22 C 0.3634(4) -0.0554(8) 0.891(1) 0.033(4) Uani 1.00 d
C23 C 0.3636(4) -0.1421(9) 0.906(1) 0.038(4) Uani 1.00 d
C24 C 0.3699(4) -0.1951(8) 0.807(1) 0.038(4) Uani 1.00 d
C25 C 0.3770(4) -0.1609(8) 0.689(1) 0.031(4) Uani 1.00 d
C26 C 0.3914(4) -0.1106(6) 0.417(1) 0.024(3) Uani 1.00 d
C27 C 0.4300(4) -0.1489(8) 0.386(2) 0.051(5) Uani 1.00 d
C28 C 0.4289(5) -0.2144(10) 0.302(2) 0.071(6) Uani 1.00 d
C29 C 0.3933(6) -0.2425(9) 0.246(1) 0.054(5) Uani 1.00 d
C30 C 0.3551(7) -0.2049(9) 0.275(2) 0.081(7) Uani 1.00 d
C31 C 0.3539(5) -0.1376(8) 0.364(2) 0.055(5) Uani 1.00 d
C32 C 0.2668(3) 0.2778(7) 0.562(1) 0.021(3) Uani 1.00 d
C33 C 0.2780(5) 0.2562(8) 0.682(1) 0.035(4) Uani 1.00 d
C34 C 0.2693(5) 0.3123(9) 0.776(1) 0.044(5) Uani 1.00 d
C35 C 0.2500(5) 0.3914(9) 0.756(1) 0.036(4) Uani 1.00 d
C36 C 0.2384(5) 0.4121(8) 0.638(1) 0.042(4) Uani 1.00 d
C37 C 0.2454(4) 0.3585(8) 0.543(1) 0.033(4) Uani 1.00 d
C38 C 0.2811(4) 0.2751(7) 0.301(1) 0.019(3) Uani 1.00 d
C39 C 0.3223(4) 0.3062(7) 0.265(1) 0.024(3) Uani 1.00 d
C40 C 0.3263(4) 0.3644(8) 0.170(1) 0.030(4) Uani 1.00 d
C41 C 0.2890(5) 0.3935(8) 0.108(1) 0.041(4) Uani 1.00 d
C42 C 0.2486(5) 0.3612(10) 0.141(1) 0.038(4) Uani 1.00 d
C43 C 0.2442(4) 0.3044(8) 0.238(1) 0.035(4) Uani 1.00 d
C44 C 0.2255(4) 0.1474(7) 0.412(1) 0.025(3) Uani 1.00 d
C45 C 0.1960(4) 0.1394(7) 0.505(1) 0.032(4) Uani 1.00 d
C46 C 0.1573(4) 0.0918(7) 0.488(2) 0.037(4) Uani 1.00 d
C47 C 0.1484(5) 0.0539(9) 0.376(2) 0.046(5) Uani 1.00 d
C48 C 0.1791(4) 0.0615(9) 0.283(2) 0.045(5) Uani 1.00 d
C49 C 0.2177(4) 0.1080(7) 0.300(1) 0.032(4) Uani 1.00 d
C50 C 0.2583(8) 0.554(1) 0.326(2) 0.106(7) Uiso 1.00 d
C51 C 0.541(1) 0.473(2) 0.891(3) 0.19(1) Uiso 1.00 d

loop_
_atom_site_aniso_label
_atom_site_aniso_U_11
_atom_site_aniso_U_22
_atom_site_aniso_U_33
_atom_site_aniso_U_12
_atom_site_aniso_U_13
_atom_site_aniso_U_23
Re1 0.0152(2) 0.0141(2) 0.0183(2) 0.0010(2) -0.0001(3) -0.0016(3)
I1 0.0256(4) 0.0281(4) 0.0191(4) 0.0000(4) 0.0020(4) -0.0033(4)
Cl1 0.176(6) 0.123(5) 0.121(7) -0.005(4) 0.038(5) 0.029(5)
Cl2 0.20(1) 0.23(1) 0.20(1) 0.105(8) 0.033(8) 0.064(8)
Cl3 0.170(8) 0.134(6) 0.35(2) -0.018(5) 0.097(10) -0.093(9)
Cl4 0.193(9) 0.135(6) 0.28(1) -0.028(6) 0.043(8) -0.099(7)
P1 0.016(2) 0.018(1) 0.020(1) 0.002(1) -0.002(1) -0.000(1)
P2 0.017(1) 0.015(1) 0.029(2) 0.005(1) -0.001(1) -0.002(1)
Si1 0.021(2) 0.016(2) 0.027(2) -0.003(1) -0.003(1) -0.002(1)
C1 0.032(7) 0.020(6) 0.044(8) -0.007(6) -0.013(6) 0.002(6)
C2 0.025(6) 0.019(5) 0.026(7) -0.002(5) -0.004(7) 0.017(7)
C3 0.034(8) 0.039(7) 0.046(10) -0.011(6) -0.000(6) 0.004(6)
C4 0.034(8) 0.060(9) 0.05(1) -0.018(7) -0.003(8) 0.015(8)
C5 0.027(9) 0.07(1) 0.08(1) -0.004(9) 0.011(10) 0.04(1)
C6 0.026(8) 0.056(9) 0.053(10) -0.012(7) 0.021(7) 0.012(7)
C7 0.021(8) 0.035(7) 0.056(9) 0.000(6) 0.002(6) 0.017(7)
C8 0.028(7) 0.023(6) 0.020(6) -0.003(5) 0.003(7) -0.006(6)
C9 0.021(8) 0.08(1) 0.043(9) 0.018(8) 0.007(7) 0.006(8)
C10 0.048(9) 0.08(1) 0.04(1) 0.027(9) 0.017(7) -0.007(8)
C11 0.048(8) 0.071(9) 0.019(8) 0.003(7) 0.010(8) 0.013(9)
C12 0.031(8) 0.038(8) 0.041(9) -0.005(7) -0.007(7) -0.007(7)
C13 0.016(6) 0.029(6) 0.025(7) 0.002(5) 0.003(5) -0.003(6)
C14 0.012(6) 0.021(6) 0.024(6) 0.011(5) -0.002(5) -0.003(5)
C15 0.023(6) 0.020(5) 0.025(7) 0.007(4) -0.006(7) -0.008(7)
C16 0.023(5) 0.030(6) 0.036(6) -0.003(5) 0.002(9) -0.001(9)
C17 0.015(6) 0.037(7) 0.027(7) 0.009(6) 0.005(6) -0.002(6)
C18 0.022(7) 0.049(8) 0.029(7) 0.005(6) -0.003(6) -0.005(7)
C19 0.018(6) 0.036(7) 0.025(7) -0.002(6) 0.000(6) 0.001(6)
C20 0.017(6) 0.029(6) 0.023(7) -0.007(5) -0.005(5) 0.005(5)
C21 0.018(7) 0.032(7) 0.027(7) 0.003(6) -0.002(5) 0.003(6)
C22 0.028(8) 0.045(8) 0.026(7) 0.004(7) -0.013(6) -0.001(6)
C23 0.014(7) 0.064(10) 0.035(8) 0.004(7) -0.002(6) 0.022(8)
C24 0.022(8) 0.036(8) 0.056(10) -0.000(6) 0.010(7) 0.024(8)
C25 0.018(7) 0.027(7) 0.049(10) -0.003(6) 0.008(6) 0.012(6)
C26 0.032(7) 0.014(6) 0.025(6) -0.002(5) 0.002(5) -0.010(5)
C27 0.028(8) 0.036(8) 0.09(1) -0.001(7) 0.016(9) -0.034(8)
C28 0.04(1) 0.048(9) 0.12(2) -0.009(8) 0.03(1) -0.06(1)
C29 0.07(1) 0.034(8) 0.05(1) 0.013(8) 0.003(9) -0.027(7)
C30 0.11(2) 0.029(8) 0.10(2) 0.03(1) -0.06(1) -0.033(9)
C31 0.038(9) 0.032(8) 0.10(1) 0.025(7) -0.024(9) -0.039(8)
C32 0.007(6) 0.012(6) 0.042(8) -0.004(5) 0.006(5) -0.007(6)
C33 0.058(10) 0.025(7) 0.022(8) 0.010(7) 0.011(7) -0.009(6)
C34 0.049(10) 0.048(9) 0.036(8) 0.010(8) 0.028(7) -0.003(7)
C35 0.032(8) 0.030(8) 0.05(1) -0.011(7) 0.013(7) -0.018(7)
C36 0.043(8) 0.018(7) 0.06(1) 0.011(6) 0.000(7) -0.009(7)
C37 0.031(8) 0.022(7) 0.046(8) 0.001(6) 0.003(7) -0.012(6)
C38 0.011(6) 0.020(6) 0.026(7) 0.004(5) -0.001(6) -0.008(6)
C39 0.026(7) 0.016(6) 0.028(7) 0.009(5) -0.003(5) 0.003(5)
C40 0.021(7) 0.033(7) 0.036(8) -0.003(6) -0.002(6) 0.001(6)
C41 0.057(9) 0.036(8) 0.031(8) 0.008(7) -0.012(7) 0.021(6)
C42 0.026(8) 0.049(10) 0.037(9) 0.003(7) -0.012(7) -0.001(8)
C43 0.027(7) 0.027(7) 0.051(10) -0.005(6) -0.002(7) -0.001(7)
C44 0.008(6) 0.018(6) 0.049(8) 0.007(5) -0.003(6) -0.004(6)
C45 0.031(7) 0.014(6) 0.05(1) 0.004(6) 0.008(6) 0.000(5)
C46 0.021(7) 0.023(6) 0.07(1) -0.000(6) 0.001(7) -0.010(8)
C47 0.023(8) 0.027(8) 0.09(1) 0.001(7) -0.008(9) 0.001(8)
C48 0.019(7) 0.030(7) 0.09(1) -0.001(6) -0.030(8) -0.020(8)
C49 0.020(7) 0.025(7) 0.050(8) 0.009(6) -0.004(7) -0.018(6)

loop_
_atom_type_symbol
_atom_type_description
_atom_type_scat_dispersion_real
_atom_type_scat_dispersion_imag
_atom_type_scat_source
Re Re -1.018 7.231
;International Tables for Crystallography
(1992, Vol. C, Tables 4.2.6.8 and 6.1.1.1)
;
I I -0.474 1.812
;International Tables for Crystallography
(1992, Vol. C, Tables 4.2.6.8 and 6.1.1.1)
;
P P 0.102 0.094
;International Tables for Crystallography
(1992, Vol. C, Tables 4.2.6.8 and 6.1.1.1)
;
Si Si 0.082 0.070
;International Tables for Crystallography
(1992, Vol. C, Tables 4.2.6.8 and 6.1.1.1)
;
O O 0.011 0.006
;International Tables for Crystallography
(1992, Vol. C, Tables 4.2.6.8 and 6.1.1.1)
;
C C 0.003 0.002
;International Tables for Crystallography
(1992, Vol. C, Tables 4.2.6.8 and 6.1.1.1)
;
H H 0.000 0.000
;International Tables for Crystallography
(1992, Vol. C, Table 6.1.1.2)
;
Cl Cl 0.148 0.159
;International Tables for Crystallography
(1992, Vol. C, Tables 4.2.6.8 and 6.1.1.1)
;

loop_
_geom_angle_atom_site_label_1
_geom_angle_atom_site_label_2
_geom_angle_atom_site_label_3
_geom_angle
_geom_angle_publ_flag
I1 RE1 P1 91.46(7) ?
I1 RE1 P2 93.15(7) ?
I1 RE1 O1 89.4(2) ?
I1 RE1 O2 98.5(3) ?
P1 RE1 P2 174.14(10) ?
P1 RE1 O1 95.8(2) ?
P1 RE1 O2 86.3(2) ?
P2 RE1 O1 87.9(2) ?
P2 RE1 O2 89.5(2) ?
O1 RE1 O2 171.8(4) ?
RE1 P1 C14 118.1(3) ?
RE1 P1 C20 112.1(4) ?
RE1 P1 C26 114.9(4) ?
C14 P1 C20 104.4(5) ?
C14 P1 C26 101.7(5) ?
C20 P1 C26 104.1(5) ?
RE1 P2 C32 114.5(4) ?
RE1 P2 C38 118.9(4) ?
RE1 P2 C44 108.2(3) ?
C32 P2 C38 104.8(5) ?
C32 P2 C44 104.8(5) ?
C38 P2 C44 104.3(5) ?
O1 SI1 C1 112.6(5) ?
O1 SI1 C2 107.7(5) ?
O1 SI1 C8 108.1(4) ?
C1 SI1 C2 106.7(5) ?
C1 SI1 C8 109.3(6) ?
C2 SI1 C8 112.6(5) ?
RE1 O1 SI1 160.5(5) ?
SI1 C2 C3 122(1) ?
SI1 C2 C7 120.3(9) ?
C3 C2 C7 117(1) ?
C2 C3 C4 120(1) ?
C3 C4 C5 120(1) ?
C4 C5 C6 121(1) ?
C5 C6 C7 117(1) ?
C2 C7 C6 122(1) ?
SI1 C8 C9 121.2(10) ?
SI1 C8 C13 121.7(9) ?
C9 C8 C13 116(1) ?
C8 C9 C10 124(1) ?
C9 C10 C11 117(1) ?
C10 C11 C12 119(1) ?
C11 C12 C13 120(1) ?
C8 C13 C12 120(1) ?
P1 C14 C15 120.1(8) ?
P1 C14 C19 120.3(9) ?
C15 C14 C19 119(1) ?
C14 C15 C16 120(1) ?
C15 C16 C17 121(1) ?
C16 C17 C18 120(1) ?
C17 C18 C19 119(1) ?
C14 C19 C18 118(1) ?
P1 C20 C21 118.4(8) ?
P1 C20 C25 121.6(9) ?
C21 C20 C25 119(1) ?
C20 C21 C22 119(1) ?
C21 C22 C23 121(1) ?
C22 C23 C24 120(1) ?
C23 C24 C25 121(1) ?
C20 C25 C24 118(1) ?
P1 C26 C27 121.7(9) ?
P1 C26 C31 118.5(9) ?
C27 C26 C31 119(1) ?
C26 C27 C28 117(1) ?
C27 C28 C29 124(1) ?
C28 C29 C30 118(1) ?
C29 C30 C31 119(1) ?
C26 C31 C30 119(1) ?
P2 C32 C33 121.9(9) ?
P2 C32 C37 120.8(10) ?
C33 C32 C37 117(1) ?
C32 C33 C34 119(1) ?
C33 C34 C35 122(1) ?
C34 C35 C36 117(1) ?
C35 C36 C37 122(1) ?
C32 C37 C36 120(1) ?
P2 C38 C39 119.1(8) ?
P2 C38 C43 121.7(9) ?
C39 C38 C43 119(1) ?
C38 C39 C40 120(1) ?
C39 C40 C41 119(1) ?
C40 C41 C42 119(1) ?
C41 C42 C43 120(1) ?
C38 C43 C42 119(1) ?
P2 C44 C45 121.4(9) ?
P2 C44 C49 118.7(9) ?
C45 C44 C49 119(1) ?
C44 C45 C46 120(1) ?
C45 C46 C47 120(1) ?
C46 C47 C48 118(1) ?
C47 C48 C49 121(1) ?
C44 C49 C48 119(1) ?
CL1 C50 CL2 103(1) ?
CL3 C51 CL4 94(1) ?
SI1 C1 H1 109.469 no
SI1 C1 H2 109.470 no
SI1 C1 H3 109.470 no
H1 C1 H2 109.473 no
H1 C1 H3 109.473 no
H2 C1 H3 109.472 no
C2 C3 H4 119.514 no
C4 C3 H4 119.509 no
C3 C4 H5 119.875 no
C5 C4 H5 119.876 no
C4 C5 H6 119.164 no
C6 C5 H6 119.162 no
C5 C6 H7 121.308 no
C7 C6 H7 121.305 no
C2 C7 H8 118.780 no
C6 C7 H8 118.779 no
C8 C9 H9 117.761 no
C10 C9 H9 117.759 no
C9 C10 H10 121.138 no
C11 C10 H10 121.133 no
C10 C11 H11 120.072 no
C12 C11 H11 120.073 no
C11 C12 H12 119.500 no
C13 C12 H12 119.501 no
C8 C13 H13 119.739 no
C12 C13 H13 119.738 no
C14 C15 H14 119.996 no
C16 C15 H14 119.998 no
C15 C16 H15 119.353 no
C17 C16 H15 119.354 no
C16 C17 H16 119.785 no
C18 C17 H16 119.786 no
C17 C18 H17 120.037 no
C19 C18 H17 120.041 no
C14 C19 H18 120.655 no
C18 C19 H18 120.653 no
C20 C21 H19 120.334 no
C22 C21 H19 120.334 no
C21 C22 H20 119.332 no
C23 C22 H20 119.332 no
C22 C23 H21 119.837 no
C24 C23 H21 119.839 no
C23 C24 H22 119.489 no
C25 C24 H22 119.488 no
C20 C25 H23 120.899 no
C24 C25 H23 120.901 no
C26 C27 H24 121.094 no
C28 C27 H24 121.096 no
C27 C28 H25 117.562 no
C29 C28 H25 117.562 no
C28 C29 H26 120.935 no
C30 C29 H26 120.936 no
C29 C30 H27 120.030 no
C31 C30 H27 120.026 no
C26 C31 H28 120.243 no
C30 C31 H28 120.247 no
C32 C33 H29 120.014 no
C34 C33 H29 120.014 no
C33 C34 H30 118.933 no
C35 C34 H30 118.934 no
C34 C35 H31 121.033 no
C36 C35 H31 121.032 no
C35 C36 H32 118.859 no
C37 C36 H32 118.859 no
C32 C37 H33 119.828 no
C36 C37 H33 119.827 no
C38 C39 H34 119.659 no
C40 C39 H34 119.663 no
C39 C40 H35 120.187 no
C41 C40 H35 120.187 no
C40 C41 H36 120.076 no
C42 C41 H36 120.076 no
C41 C42 H37 119.600 no
C43 C42 H37 119.600 no
C38 C43 H38 120.038 no
C42 C43 H38 120.036 no
C44 C45 H39 119.557 no
C46 C45 H39 119.559 no
C45 C46 H40 119.915 no
C47 C46 H40 119.914 no
C46 C47 H41 120.786 no
C48 C47 H41 120.789 no
C47 C48 H42 119.449 no
C49 C48 H42 119.448 no
C44 C49 H43 120.255 no
C48 C49 H43 120.254 no

loop_
_geom_bond_atom_site_label_1
_geom_bond_atom_site_label_2
_geom_bond_distance
_geom_bond_publ_flag
RE1 I1 2.8485(9) yes
RE1 P1 2.505(3) yes
RE1 P2 2.496(3) yes
RE1 O1 1.925(6) yes
RE1 O2 1.718(6) yes
CL1 C50 1.73(2) yes
CL2 C50 1.84(2) yes
CL3 C51 2.02(3) yes
CL4 C51 1.84(3) yes
P1 C14 1.82(1) yes
P1 C20 1.83(1) yes
P1 C26 1.84(1) yes
P2 C32 1.81(1) yes
P2 C38 1.81(1) yes
P2 C44 1.83(1) yes
SI1 O1 1.639(7) yes
SI1 C1 1.83(1) yes
SI1 C2 1.87(1) yes
SI1 C8 1.88(1) yes
C2 C3 1.39(2) yes
C2 C7 1.39(2) yes
C3 C4 1.37(2) yes
C4 C5 1.36(2) yes
C5 C6 1.38(2) yes
C6 C7 1.40(2) yes
C8 C9 1.38(2) yes
C8 C13 1.38(1) yes
C9 C10 1.34(2) yes
C10 C11 1.40(2) yes
C11 C12 1.34(2) yes
C12 C13 1.39(2) yes
C14 C15 1.38(2) yes
C14 C19 1.42(2) yes
C15 C16 1.37(1) yes
C16 C17 1.37(2) yes
C17 C18 1.37(2) yes
C18 C19 1.40(2) yes
C20 C21 1.39(2) yes
C20 C25 1.40(2) yes
C21 C22 1.39(2) yes
C22 C23 1.35(2) yes
C23 C24 1.36(2) yes
C24 C25 1.41(2) yes
C26 C27 1.37(2) yes
C26 C31 1.36(2) yes
C27 C28 1.36(2) yes
C28 C29 1.32(2) yes
C29 C30 1.35(2) yes
C30 C31 1.42(2) yes
C32 C33 1.39(2) yes
C32 C37 1.42(2) yes
C33 C34 1.37(2) yes
C34 C35 1.37(2) yes
C35 C36 1.37(2) yes
C36 C37 1.34(2) yes
C38 C39 1.41(2) yes
C38 C43 1.40(2) yes
C39 C40 1.38(2) yes
C40 C41 1.40(2) yes
C41 C42 1.38(2) yes
C42 C43 1.38(2) yes
C44 C45 1.36(2) yes
C44 C49 1.38(2) yes
C45 C46 1.41(2) yes
C46 C47 1.38(2) yes
C47 C48 1.39(2) yes
C48 C49 1.40(2) yes
C1 H1 0.950 no
C1 H2 0.950 no
C1 H3 0.950 no
C3 H4 0.950 no
C4 H5 0.950 no
C5 H6 0.950 no
C6 H7 0.950 no
C7 H8 0.950 no
C9 H9 0.950 no
C10 H10 0.950 no
C11 H11 0.950 no
C12 H12 0.950 no
C13 H13 0.950 no
C15 H14 0.950 no
C16 H15 0.950 no
C17 H16 0.950 no
C18 H17 0.950 no
C19 H18 0.950 no
C21 H19 0.950 no
C22 H20 0.950 no
C23 H21 0.950 no
C24 H22 0.950 no
C25 H23 0.950 no
C27 H24 0.950 no
C28 H25 0.950 no
C29 H26 0.950 no
C30 H27 0.950 no
C31 H28 0.950 no
C33 H29 0.950 no
C34 H30 0.950 no
C35 H31 0.950 no
C36 H32 0.950 no
C37 H33 0.950 no
C39 H34 0.950 no
C40 H35 0.950 no
C41 H36 0.950 no
C42 H37 0.950 no
C43 H38 0.950 no
C45 H39 0.950 no
C46 H40 0.950 no
C47 H41 0.950 no
C48 H42 0.950 no
C49 H43 0.950 no

loop_
_geom_contact_atom_site_label_1
_geom_contact_atom_site_label_2
_geom_contact_distance
_geom_contact_site_symmetry_2
RE1 I1 2.8485(9) .
RE1 P1 2.505(3) .
O2 C42 3.30(2) 3_545
O2 C35 3.39(2) 3_544
O2 C41 3.55(1) 3_545
C24 C43 3.58(2) 3_545
C30 C35 3.56(2) 3_544
C31 C35 3.43(2) 3_544
C35 C48 3.42(2) 3_555
C35 C49 3.52(2) 3_555
C41 C50 3.55(3) .

loop_
_geom_torsion_atom_site_label_1
_geom_torsion_atom_site_label_2
_geom_torsion_atom_site_label_3
_geom_torsion_atom_site_label_4
_geom_torsion
_geom_torsion_site_symmetry_1
_geom_torsion_site_symmetry_2
_geom_torsion_site_symmetry_3
_geom_torsion_site_symmetry_4
_geom_torsion_publ_flag
RE1 P1 C14 C15 -38(1) 1_555 1_555 1_555 1_555 yes
RE1 P1 C14 C19 139.5(8) 1_555 1_555 1_555 1_555 yes
RE1 P1 C20 C21 -50.8(10) 1_555 1_555 1_555 1_555 yes
RE1 P1 C20 C25 133.8(9) 1_555 1_555 1_555 1_555 yes
RE1 P1 C26 C27 140(1) 1_555 1_555 1_555 1_555 yes
RE1 P1 C26 C31 -36(1) 1_555 1_555 1_555 1_555 yes
RE1 P2 C32 C33 -22(1) 1_555 1_555 1_555 1_555 yes
RE1 P2 C32 C37 160.0(8) 1_555 1_555 1_555 1_555 yes
RE1 P2 C38 C39 -37(1) 1_555 1_555 1_555 1_555 yes
RE1 P2 C38 C43 147.6(9) 1_555 1_555 1_555 1_555 yes
RE1 P2 C44 C45 99.4(9) 1_555 1_555 1_555 1_555 yes
RE1 P2 C44 C49 -77.6(9) 1_555 1_555 1_555 1_555 yes
RE1 O1 SI1 C1 -87(1) 1_555 1_555 1_555 1_555 yes
RE1 O1 SI1 C2 155(1) 1_555 1_555 1_555 1_555 yes
RE1 O1 SI1 C8 33(1) 1_555 1_555 1_555 1_555 yes
I1 RE1 P1 C14 79.6(4) 1_555 1_555 1_555 1_555 yes
I1 RE1 P1 C20 -159.1(4) 1_555 1_555 1_555 1_555 yes
I1 RE1 P1 C26 -40.5(4) 1_555 1_555 1_555 1_555 yes
I1 RE1 P2 C32 -151.4(4) 1_555 1_555 1_555 1_555 yes
I1 RE1 P2 C38 -26.4(4) 1_555 1_555 1_555 1_555 yes
I1 RE1 P2 C44 92.1(4) 1_555 1_555 1_555 1_555 yes
I1 RE1 O1 SI1 179(1) 1_555 1_555 1_555 1_555 yes
P1 RE1 P2 C32 66(1) 1_555 1_555 1_555 1_555 yes
P1 RE1 P2 C38 -168.3(9) 1_555 1_555 1_555 1_555 yes
P1 RE1 P2 C44 -49(1) 1_555 1_555 1_555 1_555 yes
P1 RE1 O1 SI1 -88(1) 1_555 1_555 1_555 1_555 yes
P1 C14 C15 C16 -178.4(9) 1_555 1_555 1_555 1_555 yes
P1 C14 C19 C18 178.3(9) 1_555 1_555 1_555 1_555 yes
P1 C20 C21 C22 -175.0(9) 1_555 1_555 1_555 1_555 yes
P1 C20 C25 C24 175.7(9) 1_555 1_555 1_555 1_555 yes
P1 C26 C27 C28 -178(1) 1_555 1_555 1_555 1_555 yes
P1 C26 C31 C30 176(1) 1_555 1_555 1_555 1_555 yes
P2 RE1 P1 C14 -138.5(10) 1_555 1_555 1_555 1_555 yes
P2 RE1 P1 C20 -17(1) 1_555 1_555 1_555 1_555 yes
P2 RE1 P1 C26 101(1) 1_555 1_555 1_555 1_555 yes
P2 RE1 O1 SI1 86(1) 1_555 1_555 1_555 1_555 yes
P2 C32 C33 C34 -179(1) 1_555 1_555 1_555 1_555 yes
P2 C32 C37 C36 -179.4(10) 1_555 1_555 1_555 1_555 yes
P2 C38 C39 C40 -175.3(9) 1_555 1_555 1_555 1_555 yes
P2 C38 C43 C42 176(1) 1_555 1_555 1_555 1_555 yes
P2 C44 C45 C46 -177.5(9) 1_555 1_555 1_555 1_555 yes
P2 C44 C49 C48 178.4(9) 1_555 1_555 1_555 1_555 yes
SI1 O1 RE1 O2 15(2) 1_555 1_555 1_555 1_555 yes
SI1 C2 C3 C4 -178(1) 1_555 1_555 1_555 1_555 yes
SI1 C2 C7 C6 178.2(10) 1_555 1_555 1_555 1_555 yes
SI1 C8 C9 C10 173(1) 1_555 1_555 1_555 1_555 yes
SI1 C8 C13 C12 -171.0(9) 1_555 1_555 1_555 1_555 yes
O1 RE1 P1 C14 -9.9(5) 1_555 1_555 1_555 1_555 yes
O1 RE1 P1 C20 111.4(4) 1_555 1_555 1_555 1_555 yes
O1 RE1 P1 C26 -130.0(5) 1_555 1_555 1_555 1_555 yes
O1 RE1 P2 C32 -62.1(4) 1_555 1_555 1_555 1_555 yes
O1 RE1 P2 C38 62.8(5) 1_555 1_555 1_555 1_555 yes
O1 RE1 P2 C44 -178.6(5) 1_555 1_555 1_555 1_555 yes
O1 SI1 C2 C3 -150.9(9) 1_555 1_555 1_555 1_555 yes
O1 SI1 C2 C7 32(1) 1_555 1_555 1_555 1_555 yes
O1 SI1 C8 C9 -93(1) 1_555 1_555 1_555 1_555 yes
O1 SI1 C8 C13 77.1(9) 1_555 1_555 1_555 1_555 yes
O2 RE1 P1 C14 178.0(5) 1_555 1_555 1_555 1_555 yes
O2 RE1 P1 C20 -60.6(5) 1_555 1_555 1_555 1_555 yes
O2 RE1 P1 C26 57.9(5) 1_555 1_555 1_555 1_555 yes
O2 RE1 P2 C32 110.2(5) 1_555 1_555 1_555 1_555 yes
O2 RE1 P2 C38 -124.9(5) 1_555 1_555 1_555 1_555 yes
O2 RE1 P2 C44 -6.4(5) 1_555 1_555 1_555 1_555 yes
C1 SI1 C2 C3 88(1) 1_555 1_555 1_555 1_555 yes
C1 SI1 C2 C7 -88(1) 1_555 1_555 1_555 1_555 yes
C1 SI1 C8 C9 29(1) 1_555 1_555 1_555 1_555 yes
C1 SI1 C8 C13 -160.1(9) 1_555 1_555 1_555 1_555 yes
C2 SI1 C8 C9 148(1) 1_555 1_555 1_555 1_555 yes
C2 SI1 C8 C13 -41(1) 1_555 1_555 1_555 1_555 yes
C2 C3 C4 C5 1(2) 1_555 1_555 1_555 1_555 yes
C2 C7 C6 C5 -1(2) 1_555 1_555 1_555 1_555 yes
C3 C2 SI1 C8 -31(1) 1_555 1_555 1_555 1_555 yes
C3 C2 C7 C6 1(1) 1_555 1_555 1_555 1_555 yes
C3 C4 C5 C6 -1(2) 1_555 1_555 1_555 1_555 yes
C4 C3 C2 C7 -1(1) 1_555 1_555 1_555 1_555 yes
C4 C5 C6 C7 1(2) 1_555 1_555 1_555 1_555 yes
C7 C2 SI1 C8 151.7(9) 1_555 1_555 1_555 1_555 yes
C8 C9 C10 C11 -2(2) 1_555 1_555 1_555 1_555 yes
C8 C13 C12 C11 -1(1) 1_555 1_555 1_555 1_555 yes
C9 C8 C13 C12 0(1) 1_555 1_555 1_555 1_555 yes
C9 C10 C11 C12 1(2) 1_555 1_555 1_555 1_555 yes
C10 C9 C8 C13 2(2) 1_555 1_555 1_555 1_555 yes
C10 C11 C12 C13 0(2) 1_555 1_555 1_555 1_555 yes
C14 P1 C20 C21 78.1(10) 1_555 1_555 1_555 1_555 yes
C14 P1 C20 C25 -97.3(10) 1_555 1_555 1_555 1_555 yes
C14 P1 C26 C27 12(1) 1_555 1_555 1_555 1_555 yes
C14 P1 C26 C31 -165(1) 1_555 1_555 1_555 1_555 yes
C14 C15 C16 C17 -1(1) 1_555 1_555 1_555 1_555 yes
C14 C19 C18 C17 1(1) 1_555 1_555 1_555 1_555 yes
C15 C14 P1 C20 -163.8(9) 1_555 1_555 1_555 1_555 yes
C15 C14 P1 C26 88.2(10) 1_555 1_555 1_555 1_555 yes
C15 C14 C19 C18 -3(1) 1_555 1_555 1_555 1_555 yes
C15 C16 C17 C18 0(1) 1_555 1_555 1_555 1_555 yes
C16 C15 C14 C19 3(1) 1_555 1_555 1_555 1_555 yes
C16 C17 C18 C19 0(1) 1_555 1_555 1_555 1_555 yes
C19 C14 P1 C20 14(1) 1_555 1_555 1_555 1_555 yes
C19 C14 P1 C26 -93.8(10) 1_555 1_555 1_555 1_555 yes
C20 P1 C26 C27 -96(1) 1_555 1_555 1_555 1_555 yes
C20 P1 C26 C31 86(1) 1_555 1_555 1_555 1_555 yes
C20 C21 C22 C23 0(1) 1_555 1_555 1_555 1_555 yes
C20 C25 C24 C23 -1(1) 1_555 1_555 1_555 1_555 yes
C21 C20 P1 C26 -175.6(9) 1_555 1_555 1_555 1_555 yes
C21 C20 C25 C24 0(1) 1_555 1_555 1_555 1_555 yes
C21 C22 C23 C24 0(1) 1_555 1_555 1_555 1_555 yes
C22 C21 C20 C25 0(1) 1_555 1_555 1_555 1_555 yes
C22 C23 C24 C25 1(1) 1_555 1_555 1_555 1_555 yes
C25 C20 P1 C26 9(1) 1_555 1_555 1_555 1_555 yes
C26 C27 C28 C29 1(2) 1_555 1_555 1_555 1_555 yes
C26 C31 C30 C29 1(2) 1_555 1_555 1_555 1_555 yes
C27 C26 C31 C30 0(2) 1_555 1_555 1_555 1_555 yes
C27 C28 C29 C30 0(3) 1_555 1_555 1_555 1_555 yes
C28 C27 C26 C31 0(2) 1_555 1_555 1_555 1_555 yes
C28 C29 C30 C31 0(2) 1_555 1_555 1_555 1_555 yes
C32 P2 C38 C39 91.9(10) 1_555 1_555 1_555 1_555 yes
C32 P2 C38 C43 -82(1) 1_555 1_555 1_555 1_555 yes
C32 P2 C44 C45 -23(1) 1_555 1_555 1_555 1_555 yes
C32 P2 C44 C49 159.7(9) 1_555 1_555 1_555 1_555 yes
C32 C33 C34 C35 0(2) 1_555 1_555 1_555 1_555 yes
C32 C37 C36 C35 -2(2) 1_555 1_555 1_555 1_555 yes
C33 C32 P2 C38 -154.7(10) 1_555 1_555 1_555 1_555 yes
C33 C32 P2 C44 95(1) 1_555 1_555 1_555 1_555 yes
C33 C32 C37 C36 3(1) 1_555 1_555 1_555 1_555 yes
C33 C34 C35 C36 1(2) 1_555 1_555 1_555 1_555 yes
C34 C33 C32 C37 -1(1) 1_555 1_555 1_555 1_555 yes
C34 C35 C36 C37 0(2) 1_555 1_555 1_555 1_555 yes
C37 C32 P2 C38 27(1) 1_555 1_555 1_555 1_555 yes
C37 C32 P2 C44 -81.6(10) 1_555 1_555 1_555 1_555 yes
C38 P2 C44 C45 -133.1(10) 1_555 1_555 1_555 1_555 yes
C38 P2 C44 C49 49(1) 1_555 1_555 1_555 1_555 yes
C38 C39 C40 C41 0(1) 1_555 1_555 1_555 1_555 yes
C38 C43 C42 C41 -3(2) 1_555 1_555 1_555 1_555 yes
C39 C38 P2 C44 -158.2(9) 1_555 1_555 1_555 1_555 yes
C39 C38 C43 C42 1(1) 1_555 1_555 1_555 1_555 yes
C39 C40 C41 C42 -2(1) 1_555 1_555 1_555 1_555 yes
C40 C39 C38 C43 0(1) 1_555 1_555 1_555 1_555 yes
C40 C41 C42 C43 4(2) 1_555 1_555 1_555 1_555 yes
C43 C38 P2 C44 27(1) 1_555 1_555 1_555 1_555 yes
C44 C45 C46 C47 -1(1) 1_555 1_555 1_555 1_555 yes
C44 C49 C48 C47 0(1) 1_555 1_555 1_555 1_555 yes
C45 C44 C49 C48 1(1) 1_555 1_555 1_555 1_555 yes
C45 C46 C47 C48 2(2) 1_555 1_555 1_555 1_555 yes
C46 C45 C44 C49 0(1) 1_555 1_555 1_555 1_555 yes
C46 C47 C48 C49 -1(2) 1_555 1_555 1_555 1_555 yes
